data_2223440
loop_
_publ_author_name
'\<St\<epni\<cka, Petr'
'Lama\<c, Martin'
'C\'isa\<rov\'a, Ivana'

_publ_section_title
;
 1,2:5,6-Di-<i>O</i>-isopropylidene-\a-<small>D</small>-3-glucofuranosyl
 (<i>R</i>~p~)-2-(diphenylphosphino)ferrocene-1-carboxylate
;
_journal_coeditor_code IM2141
_journal_issue 10
_journal_name_full 'Acta Crystallographica Section E'
_journal_page_first m1252
_journal_page_last m1253
_journal_paper_doi 10.1107/S1600536809038653
_journal_volume 65
_journal_year 2009
_chemical_formula_iupac '[Fe (C5 H5) (C30 H32 O7 P)]'
_chemical_formula_moiety 'C35 H37 Fe O7 P'
_chemical_formula_sum 'C35 H37 Fe O7 P'
_chemical_formula_weight 656.47
_chemical_name_systematic
;
1,2:5,6-Di-<i>O</i>-isopropylidene-\a-D-3-glucofuranosyl
(<i>R</i>~p~)-2-(diphenylphosphino)ferrocene-1-carboxylate
;
_space_group_IT_number 19
_symmetry_cell_setting orthorhombic
_symmetry_space_group_name_Hall 'P 2ac 2ab'
_symmetry_space_group_name_H-M 'P 21 21 21'
_atom_sites_solution_hydrogens geom
_atom_sites_solution_primary direct
_atom_sites_solution_secondary difmap
_audit_creation_method SHELXL-97
_cell_angle_alpha 90.00
_cell_angle_beta 90.00
_cell_angle_gamma 90.00
_cell_formula_units_Z 4
_cell_length_a 10.34880(10)
_cell_length_b 11.53790(10)
_cell_length_c 26.9830(3)
_cell_measurement_reflns_used 4167
_cell_measurement_temperature 150(2)
_cell_measurement_theta_max 27.48
_cell_measurement_theta_min 1.00
_cell_volume 3221.86(6)
_computing_cell_refinement 'SCALEPACK (Otwinowski & Minor, 1997)'
_computing_data_collection 'COLLECT (Nonius, 2000)'
_computing_data_reduction 'DENZO and SCALEPACK (Otwinowski & Minor, 1997)'
_computing_molecular_graphics 'PLATON (Spek, 2009)'
_computing_publication_material 'PLATON (Spek, 2009)'
_computing_structure_refinement 'SHELXL97 (Sheldrick, 2008)'
_computing_structure_solution 'SIR97 (Altomare et al., 1999)'
_diffrn_ambient_temperature 150(2)
_diffrn_detector_area_resol_mean 9.091
_diffrn_measured_fraction_theta_full 0.999
_diffrn_measured_fraction_theta_max 0.999
_diffrn_measurement_device_type 'Nonius KappaCCD'
_diffrn_measurement_method '\w and \p scans to fill the Ewald sphere'
_diffrn_radiation_monochromator 'horizontally mounted graphite crystal'
_diffrn_radiation_source 'fine-focus sealed tube'
_diffrn_radiation_type MoK\a
_diffrn_radiation_wavelength 0.71073
_diffrn_reflns_av_R_equivalents 0.053
_diffrn_reflns_av_sigmaI/netI 0.0263
_diffrn_reflns_limit_h_max 13
_diffrn_reflns_limit_h_min -13
_diffrn_reflns_limit_k_max 14
_diffrn_reflns_limit_k_min -14
_diffrn_reflns_limit_l_max 34
_diffrn_reflns_limit_l_min -34
_diffrn_reflns_number 68616
_diffrn_reflns_theta_full 27.47
_diffrn_reflns_theta_max 27.47
_diffrn_reflns_theta_min 1.51
_diffrn_standards_number 0
_exptl_absorpt_coefficient_mu 0.565
_exptl_absorpt_correction_type none
_exptl_crystal_colour orange
_exptl_crystal_density_diffrn 1.353
_exptl_crystal_density_method 'not measured'
_exptl_crystal_description prism
_exptl_crystal_F_000 1376
_exptl_crystal_size_max 0.30
_exptl_crystal_size_mid 0.20
_exptl_crystal_size_min 0.18
_refine_diff_density_max 1.995
_refine_diff_density_min -0.408
_refine_ls_abs_structure_details 'Flack (1983), 3230 Friedel pairs'
_refine_ls_abs_structure_Flack -0.012(16)
_refine_ls_extinction_method none
_refine_ls_goodness_of_fit_ref 1.074
_refine_ls_hydrogen_treatment constr
_refine_ls_matrix_type full
_refine_ls_number_parameters 401
_refine_ls_number_reflns 7369
_refine_ls_number_restraints 0
_refine_ls_restrained_S_all 1.074
_refine_ls_R_factor_all 0.0501
_refine_ls_R_factor_gt 0.0421
_refine_ls_shift/su_max 0.001
_refine_ls_shift/su_mean 0.000
_refine_ls_structure_factor_coef Fsqd
_refine_ls_weighting_details 'calc w=1/[\s^2^(Fo^2^)+(0.0602P)^2^+2.0459P] where P=(Fo^2^+2Fc^2^)/3'
_refine_ls_weighting_scheme calc
_refine_ls_wR_factor_gt 0.1058
_refine_ls_wR_factor_ref 0.1118
_reflns_number_gt 6632
_reflns_number_total 7369
_reflns_threshold_expression I>2\s(I)
_cod_data_source_file im2141.cif
_cod_data_source_block I
_cod_database_code 2223440
_cod_database_fobs_code 2223440

loop_
_symmetry_equiv_pos_as_xyz
'x, y, z'
'-x+1/2, -y, z+1/2'
'x+1/2, -y+1/2, -z'
'-x, y+1/2, -z+1/2'

loop_
_atom_site_type_symbol
_atom_site_label
_atom_site_fract_x
_atom_site_fract_y
_atom_site_fract_z
_atom_site_U_iso_or_equiv
_atom_site_adp_type
_atom_site_calc_flag
_atom_site_refinement_flags
_atom_site_occupancy
_atom_site_disorder_assembly
_atom_site_disorder_group
Fe Fe 0.75646(3) 0.73651(3) 0.085623(12) 0.02205(9) Uani d . 1 . .
P P 0.67684(7) 0.93927(6) 0.17071(3) 0.02765(15) Uani d . 1 . .
O O1 0.5336(2) 0.9165(2) 0.00514(7) 0.0406(5) Uani d . 1 . .
O O2 0.48826(16) 0.95039(16) 0.08521(7) 0.0250(4) Uani d . 1 . .
C C1 0.7010(3) 0.8961(2) 0.06389(10) 0.0221(5) Uani d . 1 . .
C C2 0.7578(3) 0.9010(2) 0.11293(9) 0.0224(5) Uani d . 1 . .
C C3 0.8872(3) 0.8588(2) 0.10792(11) 0.0262(6) Uani d . 1 . .
H H3 0.9468 0.8517 0.1336 0.031 Uiso calc R 1 . .
C C4 0.9102(3) 0.8294(2) 0.05762(10) 0.0260(6) Uani d . 1 . .
H H4 0.9869 0.8000 0.0448 0.031 Uiso calc R 1 . .
C C5 0.7963(3) 0.8527(2) 0.03036(11) 0.0264(6) Uani d . 1 . .
H H5 0.7854 0.8416 -0.0035 0.032 Uiso calc R 1 . .
C C6 0.5950(3) 0.6355(2) 0.09204(12) 0.0332(6) Uani d . 1 . .
H H6 0.5102 0.6600 0.0873 0.040 Uiso calc R 1 . .
C C7 0.6644(3) 0.6387(2) 0.13739(11) 0.0353(7) Uani d . 1 . .
H H7 0.6327 0.6648 0.1676 0.042 Uiso calc R 1 . .
C C8 0.7908(3) 0.5949(3) 0.12855(12) 0.0364(7) Uani d . 1 . .
H H8 0.8566 0.5878 0.1518 0.044 Uiso calc R 1 . .
C C9 0.7981(3) 0.5639(2) 0.07764(12) 0.0325(6) Uani d . 1 . .
H H9 0.8698 0.5327 0.0617 0.039 Uiso calc R 1 . .
C C10 0.6769(3) 0.5888(2) 0.05542(12) 0.0337(6) Uani d . 1 . .
H H10 0.6552 0.5764 0.0224 0.040 Uiso calc R 1 . .
C C11 0.5682(3) 0.9205(2) 0.04768(10) 0.0242(5) Uani d . 1 . .
C C12 0.6543(3) 1.0958(2) 0.16384(10) 0.0286(6) Uani d . 1 . .
C C13 0.5657(3) 1.1494(3) 0.19509(13) 0.0374(7) Uani d . 1 . .
H H13 0.5208 1.1057 0.2184 0.045 Uiso calc R 1 . .
C C14 0.5441(4) 1.2664(3) 0.19166(16) 0.0527(9) Uani d . 1 . .
H H14 0.4854 1.3013 0.2131 0.063 Uiso calc R 1 . .
C C15 0.6065(4) 1.3323(3) 0.15764(19) 0.0614(12) Uani d . 1 . .
H H15 0.5906 1.4115 0.1557 0.074 Uiso calc R 1 . .
C C16 0.6950(4) 1.2801(3) 0.12553(17) 0.0568(10) Uani d . 1 . .
H H16 0.7378 1.3245 0.1019 0.068 Uiso calc R 1 . .
C C17 0.7188(3) 1.1630(3) 0.12882(13) 0.0428(8) Uani d . 1 . .
H H17 0.7783 1.1286 0.1076 0.051 Uiso calc R 1 . .
C C18 0.8108(3) 0.9280(2) 0.21501(10) 0.0312(6) Uani d . 1 . .
C C19 0.9024(3) 1.0140(3) 0.22259(11) 0.0352(7) Uani d . 1 . .
H H19 0.9013 1.0804 0.2030 0.042 Uiso calc R 1 . .
C C20 0.9958(3) 1.0016(3) 0.25926(12) 0.0421(8) Uani d . 1 . .
H H20 1.0563 1.0600 0.2643 0.050 Uiso calc R 1 . .
C C21 0.9992(3) 0.9027(3) 0.28826(12) 0.0427(8) Uani d . 1 . .
H H21 1.0623 0.8945 0.3125 0.051 Uiso calc R 1 . .
C C22 0.9091(4) 0.8164(3) 0.28114(12) 0.0429(8) Uani d . 1 . .
H H22 0.9115 0.7498 0.3005 0.051 Uiso calc R 1 . .
C C23 0.8147(3) 0.8290(3) 0.24498(11) 0.0372(7) Uani d . 1 . .
H H23 0.7534 0.7709 0.2406 0.045 Uiso calc R 1 . .
O O31 0.2736(2) 1.05237(18) 0.14377(7) 0.0370(5) Uani d . 1 . .
O O32 0.1519(3) 1.1833(2) 0.09835(9) 0.0525(7) Uani d . 1 . .
O O33 0.2334(2) 1.11358(17) 0.02688(7) 0.0357(5) Uani d . 1 . .
O O34 0.3015(2) 0.74486(18) 0.11693(7) 0.0348(5) Uani d . 1 . .
O O35 0.14038(19) 0.7207(2) 0.17217(8) 0.0374(5) Uani d . 1 . .
C C31 0.2789(3) 1.1452(3) 0.11065(12) 0.0373(7) Uani d . 1 . .
H H31 0.3312 1.2088 0.1240 0.045 Uiso calc R 1 . .
C C32 0.3346(3) 1.1002(2) 0.06165(11) 0.0293(6) Uani d . 1 . .
H H32 0.4140 1.1403 0.0518 0.035 Uiso calc R 1 . .
C C33 0.3552(2) 0.9699(2) 0.07100(10) 0.0260(6) Uani d . 1 . .
H H33 0.3307 0.9231 0.0422 0.031 Uiso calc R 1 . .
C C34 0.2681(3) 0.9470(3) 0.11491(10) 0.0299(6) Uani d . 1 . .
H H34 0.1795 0.9356 0.1030 0.036 Uiso calc R 1 . .
C C35 0.3053(3) 0.8459(3) 0.14770(11) 0.0319(6) Uani d . 1 . .
H H35 0.3920 0.8571 0.1615 0.038 Uiso calc R 1 . .
C C36 0.2076(3) 0.8218(3) 0.18907(12) 0.0401(7) Uani d . 1 . .
H H36A 0.2510 0.8071 0.2203 0.048 Uiso calc R 1 . .
H H36B 0.1487 0.8865 0.1932 0.048 Uiso calc R 1 . .
C C37 0.1424(3) 1.1947(3) 0.04633(12) 0.0348(7) Uani d . 1 . .
C C38 0.1743(4) 1.3153(3) 0.02899(17) 0.0534(9) Uani d . 1 . .
H H38A 0.1140 1.3693 0.0431 0.080 Uiso calc R 1 . .
H H38B 0.1692 1.3185 -0.0065 0.080 Uiso calc R 1 . .
H H38C 0.2603 1.3351 0.0394 0.080 Uiso calc R 1 . .
C C39 0.0093(3) 1.1574(4) 0.02956(19) 0.0577(10) Uani d . 1 . .
H H39A -0.0124 1.0848 0.0448 0.087 Uiso calc R 1 . .
H H39B 0.0087 1.1486 -0.0058 0.087 Uiso calc R 1 . .
H H39C -0.0529 1.2150 0.0390 0.087 Uiso calc R 1 . .
C C40 0.2314(3) 0.6572(3) 0.14332(10) 0.0319(6) Uani d . 1 . .
C C41 0.3214(3) 0.5871(3) 0.17559(12) 0.0430(8) Uani d . 1 . .
H H41A 0.3676 0.6381 0.1974 0.065 Uiso calc R 1 . .
H H41B 0.3817 0.5460 0.1551 0.065 Uiso calc R 1 . .
H H41C 0.2722 0.5328 0.1948 0.065 Uiso calc R 1 . .
C C42 0.1585(4) 0.5848(3) 0.10663(13) 0.0467(8) Uani d . 1 . .
H H42A 0.1134 0.5241 0.1237 0.070 Uiso calc R 1 . .
H H42B 0.2180 0.5513 0.0834 0.070 Uiso calc R 1 . .
H H42C 0.0975 0.6325 0.0893 0.070 Uiso calc R 1 . .

loop_
_atom_site_aniso_label
_atom_site_aniso_U_11
_atom_site_aniso_U_22
_atom_site_aniso_U_33
_atom_site_aniso_U_12
_atom_site_aniso_U_13
_atom_site_aniso_U_23
Fe 0.02177(17) 0.02121(16) 0.02317(17) 0.00037(15) 0.00262(15) -0.00003(13)
P 0.0337(4) 0.0239(3) 0.0253(3) 0.0028(3) 0.0028(3) -0.0012(3)
O1 0.0324(11) 0.0661(16) 0.0233(10) 0.0081(11) -0.0023(8) -0.0013(10)
O2 0.0197(8) 0.0311(9) 0.0241(9) 0.0034(7) -0.0025(7) -0.0028(8)
C1 0.0224(12) 0.0207(11) 0.0232(12) 0.0016(9) 0.0020(10) -0.0002(10)
C2 0.0220(12) 0.0191(10) 0.0261(11) -0.0010(11) 0.0001(12) 0.0003(9)
C3 0.0209(13) 0.0259(13) 0.0319(14) -0.0008(10) -0.0036(11) -0.0005(11)
C4 0.0198(12) 0.0262(14) 0.0320(14) -0.0001(10) 0.0077(11) 0.0037(11)
C5 0.0253(13) 0.0272(13) 0.0267(13) -0.0005(10) 0.0028(10) 0.0063(11)
C6 0.0252(13) 0.0252(13) 0.0491(18) -0.0047(10) 0.0067(13) -0.0001(13)
C7 0.0468(18) 0.0262(14) 0.0330(15) -0.0044(13) 0.0190(14) 0.0017(12)
C8 0.0441(18) 0.0248(13) 0.0401(17) -0.0016(12) -0.0016(13) 0.0099(12)
C9 0.0349(14) 0.0191(12) 0.0436(17) 0.0031(10) 0.0117(12) -0.0012(12)
C10 0.0367(16) 0.0275(14) 0.0369(16) -0.0055(12) 0.0041(13) -0.0066(12)
C11 0.0246(13) 0.0237(13) 0.0243(13) 0.0003(10) 0.0006(10) 0.0012(10)
C12 0.0291(14) 0.0256(12) 0.0310(14) 0.0000(11) -0.0072(11) -0.0032(11)
C13 0.0324(16) 0.0362(16) 0.0437(18) 0.0045(13) -0.0024(13) -0.0103(14)
C14 0.0422(18) 0.0366(18) 0.079(3) 0.0080(16) -0.0027(17) -0.0191(19)
C15 0.056(2) 0.0242(16) 0.104(4) 0.0048(16) -0.023(2) -0.0059(19)
C16 0.068(2) 0.0303(17) 0.072(3) -0.0042(17) 0.002(2) 0.0071(17)
C17 0.055(2) 0.0261(14) 0.0474(19) -0.0005(14) 0.0070(15) -0.0008(13)
C18 0.0401(15) 0.0304(14) 0.0231(13) 0.0070(12) 0.0024(11) -0.0044(11)
C19 0.0413(17) 0.0359(15) 0.0284(15) 0.0032(13) -0.0054(13) -0.0015(12)
C20 0.0406(17) 0.048(2) 0.0373(18) 0.0037(15) -0.0029(15) -0.0089(15)
C21 0.0441(19) 0.055(2) 0.0285(15) 0.0132(16) -0.0079(14) -0.0078(14)
C22 0.058(2) 0.0410(18) 0.0298(16) 0.0161(16) -0.0012(15) 0.0017(13)
C23 0.0480(18) 0.0322(15) 0.0315(15) 0.0067(14) -0.0010(14) -0.0008(12)
O31 0.0423(12) 0.0388(11) 0.0300(10) 0.0069(10) 0.0007(9) -0.0086(9)
O32 0.0508(14) 0.0652(17) 0.0415(13) 0.0302(13) 0.0041(11) -0.0036(11)
O33 0.0382(12) 0.0353(10) 0.0337(10) 0.0132(10) -0.0098(10) -0.0054(8)
O34 0.0381(10) 0.0327(11) 0.0335(10) 0.0007(9) 0.0119(8) 0.0062(9)
O35 0.0267(10) 0.0502(13) 0.0352(11) 0.0015(9) 0.0087(8) 0.0063(10)
C31 0.0432(18) 0.0335(15) 0.0353(15) 0.0086(13) -0.0087(13) -0.0072(12)
C32 0.0261(14) 0.0269(13) 0.0349(14) 0.0052(11) -0.0029(12) -0.0012(11)
C33 0.0212(12) 0.0279(13) 0.0289(13) 0.0031(10) -0.0031(10) -0.0016(10)
C34 0.0240(13) 0.0350(14) 0.0308(13) -0.0001(12) -0.0013(11) -0.0029(11)
C35 0.0249(13) 0.0397(16) 0.0310(15) -0.0010(12) 0.0031(11) 0.0030(12)
C36 0.0383(17) 0.0512(19) 0.0307(15) -0.0003(14) 0.0081(12) -0.0011(14)
C37 0.0296(15) 0.0320(15) 0.0427(17) 0.0098(12) -0.0025(13) -0.0013(13)
C38 0.048(2) 0.0327(16) 0.079(3) 0.0075(16) 0.007(2) 0.0024(17)
C39 0.0371(19) 0.050(2) 0.086(3) 0.0038(16) -0.0101(19) 0.003(2)
C40 0.0290(15) 0.0387(14) 0.0280(13) -0.0009(12) 0.0043(12) 0.0079(11)
C41 0.0363(16) 0.0530(19) 0.0398(17) 0.0037(15) 0.0064(14) 0.0161(15)
C42 0.051(2) 0.048(2) 0.0415(18) -0.0077(17) -0.0051(16) 0.0030(15)

loop_
_atom_type_symbol
_atom_type_description
_atom_type_scat_dispersion_real
_atom_type_scat_dispersion_imag
_atom_type_scat_source
C C 0.0033 0.0016 'International Tables Vol C Tables 4.2.6.8 and 6.1.1.4'
H H 0.0000 0.0000 'International Tables Vol C Tables 4.2.6.8 and 6.1.1.4'
P P 0.1023 0.0942 'International Tables Vol C Tables 4.2.6.8 and 6.1.1.4'
Fe Fe 0.3463 0.8444 'International Tables Vol C Tables 4.2.6.8 and 6.1.1.4'
O O 0.0106 0.0060 'International Tables Vol C Tables 4.2.6.8 and 6.1.1.4'

loop_
_geom_angle_atom_site_label_1
_geom_angle_atom_site_label_2
_geom_angle_atom_site_label_3
_geom_angle_site_symmetry_1
_geom_angle_site_symmetry_3
_geom_angle
_geom_angle_publ_flag
C1 Fe C7 . . 124.99(12) no
C1 Fe C8 . . 161.64(12) no
C7 Fe C8 . . 40.94(13) no
C1 Fe C2 . . 41.92(10) no
C7 Fe C2 . . 105.79(11) no
C8 Fe C2 . . 122.79(12) no
C1 Fe C6 . . 108.19(11) no
C7 Fe C6 . . 40.73(14) no
C8 Fe C6 . . 68.69(13) no
C2 Fe C6 . . 120.40(11) no
C1 Fe C3 . . 69.16(11) no
C7 Fe C3 . . 119.41(12) no
C8 Fe C3 . . 105.73(13) no
C2 Fe C3 . . 41.07(11) no
C6 Fe C3 . . 155.36(12) no
C1 Fe C5 . . 41.19(10) no
C7 Fe C5 . . 163.43(12) no
C8 Fe C5 . . 154.91(12) no
C2 Fe C5 . . 69.64(10) no
C6 Fe C5 . . 126.84(12) no
C3 Fe C5 . . 68.24(11) no
C1 Fe C9 . . 156.50(12) no
C7 Fe C9 . . 68.36(12) no
C8 Fe C9 . . 40.74(13) no
C2 Fe C9 . . 160.49(12) no
C6 Fe C9 . . 68.10(11) no
C3 Fe C9 . . 124.19(12) no
C5 Fe C9 . . 121.16(12) no
C1 Fe C10 . . 121.76(12) no
C7 Fe C10 . . 67.98(12) no
C8 Fe C10 . . 68.32(14) no
C2 Fe C10 . . 156.46(12) no
C6 Fe C10 . . 40.14(12) no
C3 Fe C10 . . 162.01(12) no
C5 Fe C10 . . 109.51(12) no
C9 Fe C10 . . 40.43(12) no
C1 Fe C4 . . 68.81(11) no
C7 Fe C4 . . 154.44(13) no
C8 Fe C4 . . 119.45(12) no
C2 Fe C4 . . 69.07(11) no
C6 Fe C4 . . 163.34(12) no
C3 Fe C4 . . 40.41(11) no
C5 Fe C4 . . 40.29(11) no
C9 Fe C4 . . 107.72(11) no
C10 Fe C4 . . 126.40(12) no
C2 P C12 . . 102.19(12) no
C2 P C18 . . 101.10(13) no
C12 P C18 . . 103.40(13) no
C11 O2 C33 . . 115.1(2) no
C5 C1 C2 . . 108.1(2) no
C5 C1 C11 . . 121.6(2) no
C2 C1 C11 . . 130.1(2) no
C5 C1 Fe . . 70.57(15) no
C2 C1 Fe . . 69.77(14) no
C11 C1 Fe . . 121.91(19) no
C3 C2 C1 . . 106.3(2) no
C3 C2 P . . 126.4(2) no
C1 C2 P . . 127.1(2) no
C3 C2 Fe . . 69.83(14) no
C1 C2 Fe . . 68.31(14) no
P C2 Fe . . 122.15(13) no
C4 C3 C2 . . 109.2(2) no
C4 C3 Fe . . 70.44(16) no
C2 C3 Fe . . 69.10(14) no
C4 C3 H3 . . 125.4 no
C2 C3 H3 . . 125.4 no
Fe C3 H3 . . 126.6 no
C5 C4 C3 . . 108.2(2) no
C5 C4 Fe . . 69.26(15) no
C3 C4 Fe . . 69.15(16) no
C5 C4 H4 . . 125.9 no
C3 C4 H4 . . 125.9 no
Fe C4 H4 . . 127.3 no
C4 C5 C1 . . 108.2(2) no
C4 C5 Fe . . 70.45(15) no
C1 C5 Fe . . 68.24(15) no
C4 C5 H5 . . 125.9 no
C1 C5 H5 . . 125.9 no
Fe C5 H5 . . 127.0 no
C10 C6 C7 . . 108.1(3) no
C10 C6 Fe . . 70.55(17) no
C7 C6 Fe . . 69.20(16) no
C10 C6 H6 . . 126.0 no
C7 C6 H6 . . 126.0 no
Fe C6 H6 . . 125.9 no
C6 C7 C8 . . 108.2(3) no
C6 C7 Fe . . 70.07(16) no
C8 C7 Fe . . 69.57(17) no
C6 C7 H7 . . 125.9 no
C8 C7 H7 . . 125.9 no
Fe C7 H7 . . 126.0 no
C9 C8 C7 . . 107.5(3) no
C9 C8 Fe . . 70.20(17) no
C7 C8 Fe . . 69.49(17) no
C9 C8 H8 . . 126.2 no
C7 C8 H8 . . 126.2 no
Fe C8 H8 . . 125.6 no
C10 C9 C8 . . 108.0(3) no
C10 C9 Fe . . 70.23(16) no
C8 C9 Fe . . 69.06(16) no
C10 C9 H9 . . 126.0 no
C8 C9 H9 . . 126.0 no
Fe C9 H9 . . 126.3 no
C6 C10 C9 . . 108.2(3) no
C6 C10 Fe . . 69.31(16) no
C9 C10 Fe . . 69.35(17) no
C6 C10 H10 . . 125.9 no
C9 C10 H10 . . 125.9 no
Fe C10 H10 . . 127.0 no
O1 C11 O2 . . 122.8(2) no
O1 C11 C1 . . 123.7(3) no
O2 C11 C1 . . 113.5(2) no
C13 C12 C17 . . 118.7(3) no
C13 C12 P . . 117.5(2) no
C17 C12 P . . 123.8(2) no
C14 C13 C12 . . 120.3(3) no
C14 C13 H13 . . 119.9 no
C12 C13 H13 . . 119.9 no
C15 C14 C13 . . 121.3(4) no
C15 C14 H14 . . 119.3 no
C13 C14 H14 . . 119.3 no
C14 C15 C16 . . 119.4(3) no
C14 C15 H15 . . 120.3 no
C16 C15 H15 . . 120.3 no
C17 C16 C15 . . 120.0(4) no
C17 C16 H16 . . 120.0 no
C15 C16 H16 . . 120.0 no
C16 C17 C12 . . 120.3(3) no
C16 C17 H17 . . 119.9 no
C12 C17 H17 . . 119.8 no
C19 C18 C23 . . 118.6(3) no
C19 C18 P . . 124.2(2) no
C23 C18 P . . 117.1(2) no
C18 C19 C20 . . 120.4(3) no
C18 C19 H19 . . 119.8 no
C20 C19 H19 . . 119.8 no
C21 C20 C19 . . 120.4(3) no
C21 C20 H20 . . 119.8 no
C19 C20 H20 . . 119.8 no
C22 C21 C20 . . 120.0(3) no
C22 C21 H21 . . 120.0 no
C20 C21 H21 . . 120.0 no
C21 C22 C23 . . 119.9(3) no
C21 C22 H22 . . 120.0 no
C23 C22 H22 . . 120.0 no
C22 C23 C18 . . 120.7(3) no
C22 C23 H23 . . 119.6 no
C18 C23 H23 . . 119.6 no
C31 O31 C34 . . 107.6(2) no
C37 O32 C31 . . 108.9(2) no
C32 O33 C37 . . 108.4(2) no
C35 O34 C40 . . 107.5(2) no
C40 O35 C36 . . 105.8(2) no
O31 C31 O32 . . 110.4(3) no
O31 C31 C32 . . 107.9(2) no
O32 C31 C32 . . 104.5(2) no
O31 C31 H31 . . 111.2 no
O32 C31 H31 . . 111.2 no
C32 C31 H31 . . 111.2 no
O33 C32 C31 . . 104.9(2) no
O33 C32 C33 . . 108.5(2) no
C31 C32 C33 . . 103.9(2) no
O33 C32 H32 . . 112.9 no
C31 C32 H32 . . 112.9 no
C33 C32 H32 . . 112.9 no
O2 C33 C34 . . 109.4(2) no
O2 C33 C32 . . 109.1(2) no
C34 C33 C32 . . 102.5(2) no
O2 C33 H33 . . 111.8 no
C34 C33 H33 . . 111.8 no
C32 C33 H33 . . 111.8 no
O31 C34 C33 . . 104.6(2) no
O31 C34 C35 . . 108.9(2) no
C33 C34 C35 . . 116.2(2) no
O31 C34 H34 . . 109.0 no
C33 C34 H34 . . 109.0 no
C35 C34 H34 . . 109.0 no
O34 C35 C34 . . 106.3(2) no
O34 C35 C36 . . 104.9(2) no
C34 C35 C36 . . 113.4(3) no
O34 C35 H35 . . 110.6 no
C34 C35 H35 . . 110.6 no
C36 C35 H35 . . 110.6 no
O35 C36 C35 . . 103.7(2) no
O35 C36 H36A . . 111.0 no
C35 C36 H36A . . 111.0 no
O35 C36 H36B . . 111.0 no
C35 C36 H36B . . 111.0 no
H36A C36 H36B . . 109.0 no
O32 C37 O33 . . 105.0(2) no
O32 C37 C38 . . 112.3(3) no
O33 C37 C38 . . 110.3(3) no
O32 C37 C39 . . 109.5(3) no
O33 C37 C39 . . 107.7(3) no
C38 C37 C39 . . 111.8(3) no
C37 C38 H38A . . 109.5 no
C37 C38 H38B . . 109.5 no
H38A C38 H38B . . 109.5 no
C37 C38 H38C . . 109.5 no
H38A C38 H38C . . 109.5 no
H38B C38 H38C . . 109.5 no
C37 C39 H39A . . 109.5 no
C37 C39 H39B . . 109.5 no
H39A C39 H39B . . 109.5 no
C37 C39 H39C . . 109.5 no
H39A C39 H39C . . 109.5 no
H39B C39 H39C . . 109.5 no
O35 C40 O34 . . 104.1(2) no
O35 C40 C42 . . 108.4(3) no
O34 C40 C42 . . 108.6(2) no
O35 C40 C41 . . 111.6(2) no
O34 C40 C41 . . 110.6(2) no
C42 C40 C41 . . 113.1(3) no
C40 C41 H41A . . 109.5 no
C40 C41 H41B . . 109.5 no
H41A C41 H41B . . 109.5 no
C40 C41 H41C . . 109.5 no
H41A C41 H41C . . 109.5 no
H41B C41 H41C . . 109.5 no
C40 C42 H42A . . 109.5 no
C40 C42 H42B . . 109.5 no
H42A C42 H42B . . 109.5 no
C40 C42 H42C . . 109.5 no
H42A C42 H42C . . 109.5 no
H42B C42 H42C . . 109.5 no

loop_
_geom_bond_atom_site_label_1
_geom_bond_atom_site_label_2
_geom_bond_site_symmetry_2
_geom_bond_distance
_geom_bond_publ_flag
Fe C1 . 2.016(3) no
Fe C7 . 2.033(3) no
Fe C8 . 2.034(3) no
Fe C2 . 2.035(2) no
Fe C6 . 2.045(3) no
Fe C3 . 2.045(3) no
Fe C5 . 2.047(3) no
Fe C9 . 2.050(3) no
Fe C10 . 2.061(3) no
Fe C4 . 2.062(3) no
P C2 . 1.824(3) no
P C12 . 1.831(3) no
P C18 . 1.835(3) no
O1 C11 . 1.203(3) no
O2 C11 . 1.352(3) no
O2 C33 . 1.447(3) no
C1 C5 . 1.429(4) no
C1 C2 . 1.449(4) no
C1 C11 . 1.469(4) no
C2 C3 . 1.432(4) no
C3 C4 . 1.419(4) no
C3 H3 . 0.9300 no
C4 C5 . 1.415(4) no
C4 H4 . 0.9300 no
C5 H5 . 0.9300 no
C6 C10 . 1.409(4) no
C6 C7 . 1.419(5) no
C6 H6 . 0.9300 no
C7 C8 . 1.423(5) no
C7 H7 . 0.9300 no
C8 C9 . 1.422(5) no
C8 H8 . 0.9300 no
C9 C10 . 1.420(4) no
C9 H9 . 0.9300 no
C10 H10 . 0.9300 no
C12 C13 . 1.391(4) no
C12 C17 . 1.393(4) no
C13 C14 . 1.372(5) no
C13 H13 . 0.9300 no
C14 C15 . 1.356(6) no
C14 H14 . 0.9300 no
C15 C16 . 1.397(6) no
C15 H15 . 0.9300 no
C16 C17 . 1.375(5) no
C16 H16 . 0.9300 no
C17 H17 . 0.9300 no
C18 C19 . 1.387(4) no
C18 C23 . 1.401(4) no
C19 C20 . 1.391(4) no
C19 H19 . 0.9300 no
C20 C21 . 1.383(5) no
C20 H20 . 0.9300 no
C21 C22 . 1.378(5) no
C21 H21 . 0.9300 no
C22 C23 . 1.388(5) no
C22 H22 . 0.9300 no
C23 H23 . 0.9300 no
O31 C31 . 1.396(4) no
O31 C34 . 1.445(3) no
O32 C37 . 1.413(4) no
O32 C31 . 1.426(4) no
O33 C32 . 1.415(3) no
O33 C37 . 1.428(4) no
O34 C35 . 1.432(4) no
O34 C40 . 1.434(3) no
O35 C40 . 1.425(4) no
O35 C36 . 1.432(4) no
C31 C32 . 1.533(4) no
C31 H31 . 0.9800 no
C32 C33 . 1.540(4) no
C32 H32 . 0.9800 no
C33 C34 . 1.512(4) no
C33 H33 . 0.9800 no
C34 C35 . 1.514(4) no
C34 H34 . 0.9800 no
C35 C36 . 1.531(4) no
C35 H35 . 0.9800 no
C36 H36A . 0.9700 no
C36 H36B . 0.9700 no
C37 C38 . 1.505(5) no
C37 C39 . 1.512(5) no
C38 H38A . 0.9600 no
C38 H38B . 0.9600 no
C38 H38C . 0.9600 no
C39 H39A . 0.9600 no
C39 H39B . 0.9600 no
C39 H39C . 0.9600 no
C40 C42 . 1.499(4) no
C40 C41 . 1.510(4) no
C41 H41A . 0.9600 no
C41 H41B . 0.9600 no
C41 H41C . 0.9600 no
C42 H42A . 0.9600 no
C42 H42B . 0.9600 no
C42 H42C . 0.9600 no

loop_
_geom_hbond_atom_site_label_D
_geom_hbond_atom_site_label_H
_geom_hbond_atom_site_label_A
_geom_hbond_site_symmetry_A
_geom_hbond_distance_DH
_geom_hbond_distance_HA
_geom_hbond_distance_DA
_geom_hbond_angle_DHA
_geom_hbond_publ_flag
C6 H6 O34 . 0.93 2.50 3.357(4) 153 yes
C9 H9 O1 3_565 0.93 2.54 3.314(4) 140 yes

loop_
_geom_torsion_atom_site_label_1
_geom_torsion_atom_site_label_2
_geom_torsion_atom_site_label_3
_geom_torsion_atom_site_label_4
_geom_torsion_site_symmetry_1
_geom_torsion_site_symmetry_2
_geom_torsion_site_symmetry_3
_geom_torsion_site_symmetry_4
_geom_torsion
_geom_torsion_publ_flag
C5 C1 C2 C3 . . . . -0.6(3) no
C11 C1 C2 C3 . . . . 175.0(3) no
C5 C1 C2 P . . . . -175.07(19) no
C11 C1 C2 P . . . . 0.6(4) no
C12 P C2 C3 . . . . 114.0(2) no
C18 P C2 C3 . . . . 7.5(3) no
C12 P C2 C1 . . . . -72.6(2) no
C18 P C2 C1 . . . . -179.1(2) no
C1 C2 C3 C4 . . . . 0.3(3) no
P C2 C3 C4 . . . . 174.88(19) no
C2 C3 C4 C5 . . . . 0.0(3) no
C3 C4 C5 C1 . . . . -0.4(3) no
C2 C1 C5 C4 . . . . 0.6(3) no
C11 C1 C5 C4 . . . . -175.5(2) no
C10 C6 C7 C8 . . . . 0.7(3) no
C6 C7 C8 C9 . . . . -0.5(3) no
C7 C8 C9 C10 . . . . 0.1(3) no
C7 C6 C10 C9 . . . . -0.7(3) no
C8 C9 C10 C6 . . . . 0.4(3) no
C33 O2 C11 O1 . . . . 3.9(4) no
C33 O2 C11 C1 . . . . -177.2(2) no
C5 C1 C11 O1 . . . . -7.2(4) no
C2 C1 C11 O1 . . . . 177.7(3) no
C5 C1 C11 O2 . . . . 174.0(2) no
C2 C1 C11 O2 . . . . -1.1(4) no
C2 P C12 C13 . . . . 163.4(2) no
C18 P C12 C13 . . . . -91.8(2) no
C2 P C12 C17 . . . . -15.4(3) no
C18 P C12 C17 . . . . 89.3(3) no
C17 C12 C13 C14 . . . . -0.8(5) no
P C12 C13 C14 . . . . -179.8(3) no
C12 C13 C14 C15 . . . . 0.9(5) no
C13 C14 C15 C16 . . . . -0.2(6) no
C14 C15 C16 C17 . . . . -0.5(6) no
C15 C16 C17 C12 . . . . 0.5(6) no
C13 C12 C17 C16 . . . . 0.2(5) no
P C12 C17 C16 . . . . 179.0(3) no
C2 P C18 C19 . . . . 81.3(3) no
C12 P C18 C19 . . . . -24.2(3) no
C2 P C18 C23 . . . . -102.9(2) no
C12 P C18 C23 . . . . 151.6(2) no
C23 C18 C19 C20 . . . . 0.0(4) no
P C18 C19 C20 . . . . 175.7(2) no
C18 C19 C20 C21 . . . . 0.7(5) no
C19 C20 C21 C22 . . . . -0.5(5) no
C20 C21 C22 C23 . . . . -0.2(5) no
C21 C22 C23 C18 . . . . 0.8(5) no
C19 C18 C23 C22 . . . . -0.7(4) no
P C18 C23 C22 . . . . -176.8(2) no
C34 O31 C31 O32 . . . . 89.5(3) no
C34 O31 C31 C32 . . . . -24.1(3) no
C37 O32 C31 O31 . . . . -131.8(3) no
C37 O32 C31 C32 . . . . -16.0(3) no
C37 O33 C32 C31 . . . . 18.8(3) no
C37 O33 C32 C33 . . . . 129.4(2) no
O31 C31 C32 O33 . . . . 115.8(3) no
O32 C31 C32 O33 . . . . -1.8(3) no
O31 C31 C32 C33 . . . . 1.9(3) no
O32 C31 C32 C33 . . . . -115.7(3) no
C11 O2 C33 C34 . . . . 153.8(2) no
C11 O2 C33 C32 . . . . -94.9(3) no
O33 C32 C33 O2 . . . . 152.3(2) no
C31 C32 C33 O2 . . . . -96.4(3) no
O33 C32 C33 C34 . . . . -91.8(3) no
C31 C32 C33 C34 . . . . 19.5(3) no
C31 O31 C34 C33 . . . . 37.1(3) no
C31 O31 C34 C35 . . . . 161.9(2) no
O2 C33 C34 O31 . . . . 81.6(3) no
C32 C33 C34 O31 . . . . -34.1(3) no
O2 C33 C34 C35 . . . . -38.4(3) no
C32 C33 C34 C35 . . . . -154.1(2) no
C40 O34 C35 C34 . . . . -132.7(2) no
C40 O34 C35 C36 . . . . -12.2(3) no
O31 C34 C35 O34 . . . . -178.5(2) no
C33 C34 C35 O34 . . . . -60.8(3) no
O31 C34 C35 C36 . . . . 66.7(3) no
C33 C34 C35 C36 . . . . -175.6(3) no
C40 O35 C36 C35 . . . . 30.5(3) no
O34 C35 C36 O35 . . . . -11.1(3) no
C34 C35 C36 O35 . . . . 104.6(3) no
C31 O32 C37 O33 . . . . 27.8(3) no
C31 O32 C37 C38 . . . . -92.1(3) no
C31 O32 C37 C39 . . . . 143.1(3) no
C32 O33 C37 O32 . . . . -29.0(3) no
C32 O33 C37 C38 . . . . 92.2(3) no
C32 O33 C37 C39 . . . . -145.6(3) no
C36 O35 C40 O34 . . . . -38.8(3) no
C36 O35 C40 C42 . . . . -154.2(3) no
C36 O35 C40 C41 . . . . 80.5(3) no
C35 O34 C40 O35 . . . . 31.3(3) no
C35 O34 C40 C42 . . . . 146.6(3) no
C35 O34 C40 C41 . . . . -88.6(3) no
